data_7059603
loop_
_publ_author_name
'Yang, Rui'
'Dong, Zhen'
'Ye, Zhiwen'

_publ_section_title
;
 Exploration of low-melting energetic compounds: influence of substituents
 on melting points
;
_journal_issue 32
_journal_name_full 'New Journal of Chemistry'
_journal_page_first 13576
_journal_page_last 13583
_journal_paper_doi 10.1039/D0NJ01166E
_journal_volume 44
_journal_year 2020
_chemical_formula_moiety 'C3 H3 N5 O5'
_chemical_formula_sum 'C3 H3 N5 O5'
_chemical_formula_weight 189.10
_space_group_crystal_system orthorhombic
_space_group_IT_number 19
_space_group_name_Hall 'P 2ac 2ab'
_space_group_name_H-M_alt 'P 21 21 21'
_atom_sites_solution_hydrogens mixed
_atom_sites_solution_primary dual
_audit_block_doi 10.5517/ccdc.csd.cc24l2wq
_audit_creation_date 2020-04-09
_audit_creation_method
;
Olex2 1.3
(compiled Nov 21 2019 18:26:39 for OlexSys, GUI svn.r6003)
;
_audit_update_record
;
2020-04-17 deposited with the CCDC.	2020-05-11 downloaded from the CCDC.
;
_cell_angle_alpha 90
_cell_angle_beta 90
_cell_angle_gamma 90
_cell_formula_units_Z 4
_cell_length_a 6.4603(8)
_cell_length_b 10.1472(9)
_cell_length_c 10.7225(12)
_cell_measurement_reflns_used 3265
_cell_measurement_temperature 151.88
_cell_measurement_theta_max 26.31
_cell_measurement_theta_min 3.68
_cell_volume 702.90(13)
_computing_cell_refinement 'SAINT v8.37A (Bruker, 2015)'
_computing_data_reduction 'SAINT v8.37A (Bruker, 2015)'
_computing_molecular_graphics 'Olex2 1.3 (Dolomanov et al., 2009)'
_computing_publication_material 'Olex2 1.3 (Dolomanov et al., 2009)'
_computing_structure_refinement 'SHELXL 2018/3 (Sheldrick, 2015)'
_computing_structure_solution 'SHELXT 2018/2 (Sheldrick, 2018)'
_diffrn_ambient_temperature 151.88
_diffrn_measured_fraction_theta_full 0.997
_diffrn_measured_fraction_theta_max 0.998
_diffrn_measurement_device_type 'Bruker APEX-II CCD'
_diffrn_measurement_method '\f and \w scans'
_diffrn_radiation_type MoK\a
_diffrn_radiation_wavelength 0.71073
_diffrn_reflns_av_R_equivalents 0.0496
_diffrn_reflns_av_unetI/netI 0.0302
_diffrn_reflns_Laue_measured_fraction_full 0.997
_diffrn_reflns_Laue_measured_fraction_max 0.998
_diffrn_reflns_limit_h_max 8
_diffrn_reflns_limit_h_min -8
_diffrn_reflns_limit_k_max 10
_diffrn_reflns_limit_k_min -12
_diffrn_reflns_limit_l_max 13
_diffrn_reflns_limit_l_min -13
_diffrn_reflns_number 8659
_diffrn_reflns_point_group_measured_fraction_full 0.998
_diffrn_reflns_point_group_measured_fraction_max 0.997
_diffrn_reflns_theta_full 25.242
_diffrn_reflns_theta_max 26.384
_diffrn_reflns_theta_min 2.764
_diffrn_source_current 30.0
_diffrn_source_power 1.5
_diffrn_source_voltage 50.0
_diffrn_standards_number 0
_exptl_absorpt_coefficient_mu 0.169
_exptl_absorpt_correction_T_max 0.7454
_exptl_absorpt_correction_T_min 0.6734
_exptl_absorpt_correction_type multi-scan
_exptl_absorpt_process_details
;
SADABS-2016/2 (Bruker,2016/2) was used for absorption correction.
wR2(int) was 0.0687 before and 0.0577 after correction.
The Ratio of minimum to maximum transmission is 0.9034.
The \l/2 correction factor is Not present.
;
_exptl_crystal_colour colourless
_exptl_crystal_colour_primary colourless
_exptl_crystal_density_diffrn 1.787
_exptl_crystal_description block
_exptl_crystal_F_000 384
_exptl_crystal_size_max 0.2
_exptl_crystal_size_mid 0.15
_exptl_crystal_size_min 0.1
_refine_diff_density_max 0.174
_refine_diff_density_min -0.287
_refine_diff_density_rms 0.069
_refine_ls_abs_structure_details
;
 Flack x determined using 460 quotients [(I+)-(I-)]/[(I+)+(I-)]
 (Parsons, Flack and Wagner, Acta Cryst. B69 (2013) 249-259).
;
_refine_ls_abs_structure_Flack 0.1(9)
_refine_ls_extinction_method none
_refine_ls_goodness_of_fit_ref 1.054
_refine_ls_hydrogen_treatment mixed
_refine_ls_matrix_type full
_refine_ls_number_parameters 122
_refine_ls_number_reflns 1437
_refine_ls_number_restraints 0
_refine_ls_restrained_S_all 1.054
_refine_ls_R_factor_all 0.0467
_refine_ls_R_factor_gt 0.0371
_refine_ls_shift/su_max 0.000
_refine_ls_shift/su_mean 0.000
_refine_ls_structure_factor_coef Fsqd
_refine_ls_weighting_details 'w=1/[\s^2^(Fo^2^)+(0.0472P)^2^+0.1355P] where P=(Fo^2^+2Fc^2^)/3'
_refine_ls_weighting_scheme calc
_refine_ls_wR_factor_gt 0.0827
_refine_ls_wR_factor_ref 0.0871
_reflns_Friedel_coverage 0.673
_reflns_Friedel_fraction_full 1.000
_reflns_Friedel_fraction_max 0.997
_reflns_number_gt 1244
_reflns_number_total 1437
_reflns_threshold_expression 'I > 2\s(I)'
_cod_data_source_file d0nj01166e2.cif
_cod_data_source_block mo_1223_3_0m
_cod_depositor_comments
;Adding full bibliography for 7059603--7059606.cif.

 Adding full bibliography for 7059603--7059606.cif.
;
_cod_database_code 7059603
_shelx_shelxl_version_number 2018/3
_shelx_space_group_comment
;
The symmetry employed for this shelxl refinement is uniquely defined
by the following loop, which should always be used as a source of
symmetry information in preference to the above space-group names.
They are only intended as comments.
;
_shelx_estimated_absorpt_t_max 0.983
_shelx_estimated_absorpt_t_min 0.967
_olex2_refinement_description
;
1. Fixed Uiso
 At 1.2 times of:
  All C(H,H) groups
2.a Secondary CH2 refined with riding coordinates:
 C00D(H00A,H00B)
;
_olex2_submission_special_instructions 'No special instructions were received'

loop_
_space_group_symop_operation_xyz
'x, y, z'
'-x+1/2, -y, z+1/2'
'-x, y+1/2, -z+1/2'
'x+1/2, -y+1/2, -z'

loop_
_atom_site_label
_atom_site_type_symbol
_atom_site_fract_x
_atom_site_fract_y
_atom_site_fract_z
_atom_site_U_iso_or_equiv
_atom_site_adp_type
_atom_site_occupancy
_atom_site_site_symmetry_order
_atom_site_calc_flag
_atom_site_refinement_flags_posn
_atom_site_refinement_flags_adp
_atom_site_refinement_flags_occupancy
_atom_site_disorder_assembly
_atom_site_disorder_group
O001 O 0.7941(3) 0.30163(18) 0.90755(19) 0.0286(5) Uani 1 1 d . . . . .
O002 O 0.2625(4) 0.21600(18) 0.5394(2) 0.0398(6) Uani 1 1 d . . . . .
N003 N 0.4766(3) 0.33894(19) 0.7232(2) 0.0189(5) Uani 1 1 d . . . . .
N004 N 0.5375(3) 0.5508(2) 0.7224(2) 0.0206(5) Uani 1 1 d . . . . .
N005 N 0.4310(4) 0.5297(2) 0.6163(2) 0.0222(5) Uani 1 1 d . . . . .
N006 N 0.2952(4) 0.3333(2) 0.5244(2) 0.0285(6) Uani 1 1 d . . . . .
O007 O 0.2456(4) 0.3959(2) 0.4323(2) 0.0516(7) Uani 1 1 d . . . . .
O008 O 1.0437(4) 0.1903(2) 0.8232(2) 0.0533(8) Uani 1 1 d . . . . .
O009 O 0.9794(4) 0.3866(3) 0.7508(3) 0.0587(8) Uani 1 1 d . . . . .
N00A N 0.9535(4) 0.2937(3) 0.8189(3) 0.0392(7) Uani 1 1 d . . . . .
C00B C 0.4021(4) 0.4025(2) 0.6227(2) 0.0183(6) Uani 1 1 d . . . . .
C00C C 0.5649(4) 0.4373(2) 0.7849(2) 0.0202(6) Uani 1 1 d . . . . .
C00D C 0.6838(5) 0.4245(3) 0.9033(3) 0.0340(7) Uani 1 1 d . . . . .
H00A H 0.783284 0.498316 0.910321 0.041 Uiso 1 1 calc R U . . .
H00B H 0.587505 0.429564 0.974985 0.041 Uiso 1 1 calc R U . . .
H004 H 0.564(4) 0.633(3) 0.742(3) 0.027(8) Uiso 1 1 d . . . . .

loop_
_atom_site_aniso_label
_atom_site_aniso_U_11
_atom_site_aniso_U_22
_atom_site_aniso_U_33
_atom_site_aniso_U_23
_atom_site_aniso_U_13
_atom_site_aniso_U_12
O001 0.0333(11) 0.0196(9) 0.0328(11) 0.0014(8) -0.0091(9) 0.0017(9)
O002 0.0551(15) 0.0180(10) 0.0463(14) 0.0012(9) -0.0212(12) -0.0092(11)
N003 0.0214(11) 0.0157(10) 0.0196(11) -0.0002(8) -0.0006(10) 0.0010(9)
N004 0.0248(12) 0.0143(11) 0.0226(11) -0.0018(9) 0.0026(10) -0.0022(9)
N005 0.0249(11) 0.0169(10) 0.0249(12) -0.0002(9) -0.0001(10) 0.0013(9)
N006 0.0321(13) 0.0200(11) 0.0333(14) 0.0040(10) -0.0128(12) -0.0020(11)
O007 0.0791(18) 0.0307(12) 0.0449(14) 0.0119(10) -0.0389(14) -0.0071(12)
O008 0.0397(14) 0.0455(14) 0.0747(19) 0.0172(13) 0.0053(14) 0.0222(12)
O009 0.0310(12) 0.0544(15) 0.091(2) 0.0435(17) 0.0066(13) 0.0018(11)
N00A 0.0229(13) 0.0382(15) 0.0564(18) 0.0135(13) -0.0050(14) 0.0012(12)
C00B 0.0192(13) 0.0141(12) 0.0218(14) -0.0001(11) -0.0011(11) -0.0011(10)
C00C 0.0222(13) 0.0159(12) 0.0224(13) -0.0039(10) 0.0027(11) 0.0019(10)
C00D 0.0497(18) 0.0208(13) 0.0313(16) -0.0066(12) -0.0133(15) 0.0079(14)

loop_
_atom_type_symbol
_atom_type_description
_atom_type_scat_dispersion_real
_atom_type_scat_dispersion_imag
_atom_type_scat_source
C C 0.0033 0.0016 'International Tables Vol C Tables 4.2.6.8 and 6.1.1.4'
H H 0.0000 0.0000 'International Tables Vol C Tables 4.2.6.8 and 6.1.1.4'
N N 0.0061 0.0033 'International Tables Vol C Tables 4.2.6.8 and 6.1.1.4'
O O 0.0106 0.0060 'International Tables Vol C Tables 4.2.6.8 and 6.1.1.4'

loop_
_geom_angle_atom_site_label_1
_geom_angle_atom_site_label_2
_geom_angle_atom_site_label_3
_geom_angle
_geom_angle_site_symmetry_1
_geom_angle_site_symmetry_3
_geom_angle_publ_flag
N00A O001 C00D 113.1(2) . . ?
C00C N003 C00B 101.1(2) . . ?
N005 N004 H004 117(2) . . ?
C00C N004 N005 110.6(2) . . ?
C00C N004 H004 132(2) . . ?
C00B N005 N004 100.7(2) . . ?
O002 N006 C00B 117.5(2) . . ?
O007 N006 O002 124.8(3) . . ?
O007 N006 C00B 117.7(2) . . ?
O008 N00A O001 112.3(2) . . ?
O008 N00A O009 129.8(3) . . ?
O009 N00A O001 117.9(3) . . ?
N003 C00B N006 121.5(2) . . ?
N005 C00B N003 117.7(2) . . ?
N005 C00B N006 120.8(2) . . ?
N003 C00C N004 109.9(2) . . ?
N003 C00C C00D 125.5(2) . . ?
N004 C00C C00D 124.6(2) . . ?
O001 C00D C00C 111.0(2) . . ?
O001 C00D H00A 109.4 . . ?
O001 C00D H00B 109.4 . . ?
C00C C00D H00A 109.4 . . ?
C00C C00D H00B 109.4 . . ?
H00A C00D H00B 108.0 . . ?

loop_
_geom_bond_atom_site_label_1
_geom_bond_atom_site_label_2
_geom_bond_distance
_geom_bond_site_symmetry_2
_geom_bond_publ_flag
O001 N00A 1.404(3) . ?
O001 C00D 1.436(3) . ?
O002 N006 1.219(3) . ?
N003 C00B 1.345(3) . ?
N003 C00C 1.326(3) . ?
N004 N005 1.347(3) . ?
N004 C00C 1.344(3) . ?
N004 H004 0.88(3) . ?
N005 C00B 1.306(3) . ?
N006 O007 1.217(3) . ?
N006 C00B 1.444(3) . ?
O008 N00A 1.202(3) . ?
O009 N00A 1.203(3) . ?
C00C C00D 1.490(4) . ?
C00D H00A 0.9900 . ?
C00D H00B 0.9900 . ?

loop_
_geom_torsion_atom_site_label_1
_geom_torsion_atom_site_label_2
_geom_torsion_atom_site_label_3
_geom_torsion_atom_site_label_4
_geom_torsion
_geom_torsion_site_symmetry_1
_geom_torsion_site_symmetry_2
_geom_torsion_site_symmetry_3
_geom_torsion_site_symmetry_4
_geom_torsion_publ_flag
O002 N006 C00B N003 4.7(4) . . . . ?
O002 N006 C00B N005 -175.8(3) . . . . ?
N003 C00C C00D O001 33.7(4) . . . . ?
N004 N005 C00B N003 0.9(3) . . . . ?
N004 N005 C00B N006 -178.6(2) . . . . ?
N004 C00C C00D O001 -144.0(3) . . . . ?
N005 N004 C00C N003 -0.6(3) . . . . ?
N005 N004 C00C C00D 177.4(3) . . . . ?
O007 N006 C00B N003 -174.8(3) . . . . ?
O007 N006 C00B N005 4.8(4) . . . . ?
N00A O001 C00D C00C 67.1(3) . . . . ?
C00B N003 C00C N004 1.1(3) . . . . ?
C00B N003 C00C C00D -176.9(3) . . . . ?
C00C N003 C00B N005 -1.3(3) . . . . ?
C00C N003 C00B N006 178.3(2) . . . . ?
C00C N004 N005 C00B -0.1(3) . . . . ?
C00D O001 N00A O008 -179.7(3) . . . . ?
C00D O001 N00A O009 -0.4(4) . . . . ?
